data_1566530
loop_
_publ_author_name
'Weinert, Hanns Micha'
'W\"olper, Christoph'
'Schulz, Stephan'

_publ_section_title
;
 Synthesis of Distibiranes and Azadistibiranes by Cycloaddition Reactions
 of Distibenes with Diazomethanes and Azides
;
_journal_name_full 'Chemical Science'
_journal_paper_doi 10.1039/D2SC00314G
_journal_year 2022
_chemical_formula_sum 'C79 H117 Ga2 N7 Sb2'
_chemical_formula_weight 1547.73
_space_group_crystal_system monoclinic
_space_group_IT_number 14
_space_group_name_Hall '-P 2yn'
_space_group_name_H-M_alt 'P 1 21/n 1'
_atom_sites_solution_hydrogens geom
_atom_sites_solution_primary direct
_atom_sites_solution_secondary difmap
_audit_creation_method SHELXL-2017/1
_audit_update_record
;
2021-12-16 deposited with the CCDC.	2022-03-03 downloaded from the CCDC.
;
_cell_angle_alpha 90
_cell_angle_beta 94.502(5)
_cell_angle_gamma 90
_cell_formula_units_Z 4
_cell_length_a 10.9672(11)
_cell_length_b 45.894(5)
_cell_length_c 15.2335(16)
_cell_measurement_reflns_used 9495
_cell_measurement_temperature 100(2)
_cell_measurement_theta_max 33.15
_cell_measurement_theta_min 2.22
_cell_volume 7643.8(14)
_computing_cell_refinement 'BRUKER APEX3(v2019.1-0)'
_computing_data_collection 'BRUKER APEX3(v2019.1-0)'
_computing_data_reduction 'BRUKER APEX3(v2019.1-0)'
_computing_molecular_graphics 'ORTEP/PLATON (Spek)'
_computing_publication_material 'BRUKER AXS SHELXTL (c) 2008 / Vers. 2008/4'
_computing_structure_refinement 'SHELXL-2017/1 (Sheldrick, 2017)'
_computing_structure_solution 'BRUKER APEX3(v2019.1-0)'
_diffrn_ambient_temperature 100(2)
_diffrn_detector_area_resol_mean 512
_diffrn_measured_fraction_theta_full 0.991
_diffrn_measured_fraction_theta_max 0.978
_diffrn_measurement_device_type 'Bruker D8 KAPPA II (APEX II detector)'
_diffrn_measurement_method 'Data collection strategy APEX 3/QUEEN'
_diffrn_radiation_monochromator 'Triumph Goebel mirror'
_diffrn_radiation_source 'fine-focus sealed tube'
_diffrn_radiation_type MoK\a
_diffrn_radiation_wavelength 0.71073
_diffrn_reflns_av_R_equivalents 0.0535
_diffrn_reflns_av_unetI/netI 0.0290
_diffrn_reflns_Laue_measured_fraction_full 0.991
_diffrn_reflns_Laue_measured_fraction_max 0.978
_diffrn_reflns_limit_h_max 16
_diffrn_reflns_limit_h_min -16
_diffrn_reflns_limit_k_max 70
_diffrn_reflns_limit_k_min -70
_diffrn_reflns_limit_l_max 23
_diffrn_reflns_limit_l_min -23
_diffrn_reflns_number 368631
_diffrn_reflns_point_group_measured_fraction_full 0.991
_diffrn_reflns_point_group_measured_fraction_max 0.978
_diffrn_reflns_theta_full 25.242
_diffrn_reflns_theta_max 33.532
_diffrn_reflns_theta_min 1.775
_exptl_absorpt_coefficient_mu 1.442
_exptl_absorpt_correction_T_max 0.75
_exptl_absorpt_correction_T_min 0.66
_exptl_absorpt_correction_type multi-scan
_exptl_absorpt_process_details
; 
 SADABS
 R.H. Blessing, Acta Cryst. (1995) A51 33-38 
;
_exptl_crystal_colour orange
_exptl_crystal_density_diffrn 1.345
_exptl_crystal_description block
_exptl_crystal_F_000 3216
_exptl_crystal_size_max 0.409
_exptl_crystal_size_mid 0.235
_exptl_crystal_size_min 0.160
_refine_diff_density_max 1.745
_refine_diff_density_min -3.007
_refine_diff_density_rms 0.155
_refine_ls_extinction_method none
_refine_ls_goodness_of_fit_ref 1.368
_refine_ls_hydrogen_treatment constr
_refine_ls_matrix_type full
_refine_ls_number_parameters 836
_refine_ls_number_reflns 29384
_refine_ls_number_restraints 0
_refine_ls_restrained_S_all 1.368
_refine_ls_R_factor_all 0.0713
_refine_ls_R_factor_gt 0.0646
_refine_ls_shift/su_max 0.002
_refine_ls_shift/su_mean 0.000
_refine_ls_structure_factor_coef Fsqd
_refine_ls_weighting_details 'w=1/[\s^2^(Fo^2^)+44.7381P] where P=(Fo^2^+2Fc^2^)/3'
_refine_ls_weighting_scheme calc
_refine_ls_wR_factor_gt 0.1299
_refine_ls_wR_factor_ref 0.1323
_reflns_Friedel_coverage 0.000
_reflns_number_gt 26874
_reflns_number_total 29384
_reflns_threshold_expression 'I > 2\s(I)'
_cod_data_source_file d2sc00314g2.cif
_cod_data_source_block mw_097_3m
_cod_depositor_comments
;
The following automatic conversions were performed:

data item '_atom_sites_solution_secondary' value 'diffmap' was
changed to 'difmap'.

Automatic conversion script
Id: cif_fix_values 7556 2019-12-06 15:28:31Z antanas 
;
_cod_original_cell_volume 7643.8(13)
_cod_original_sg_symbol_H-M 'P 21/n'
_cod_database_code 1566530
_shelx_shelxl_version_number 2017/1
_shelx_space_group_comment
;
The symmetry employed for this shelxl refinement is uniquely defined
by the following loop, which should always be used as a source of
symmetry information in preference to the above space-group names.
They are only intended as comments.
;
_shelx_estimated_absorpt_t_min 0.590
_shelx_estimated_absorpt_t_max 0.802

loop_
_space_group_symop_operation_xyz
'x, y, z'
'-x+1/2, y+1/2, -z+1/2'
'-x, -y, -z'
'x-1/2, -y-1/2, z-1/2'

loop_
_atom_site_label
_atom_site_type_symbol
_atom_site_fract_x
_atom_site_fract_y
_atom_site_fract_z
_atom_site_U_iso_or_equiv
_atom_site_adp_type
_atom_site_occupancy
_atom_site_site_symmetry_order
_atom_site_calc_flag
_atom_site_refinement_flags_posn
_atom_site_refinement_flags_adp
_atom_site_refinement_flags_occupancy
_atom_site_disorder_assembly
_atom_site_disorder_group
Sb1 Sb 0.00237(2) 0.35229(2) 0.72490(2) 0.01047(4) Uani 1 1 d . . . . .
Sb2 Sb 0.21326(2) 0.37258(2) 0.82114(2) 0.01014(4) Uani 1 1 d . . . . .
Ga1 Ga 0.07025(3) 0.30922(2) 0.62388(2) 0.00860(6) Uani 1 1 d . . . . .
Ga2 Ga 0.14903(3) 0.42541(2) 0.87943(2) 0.00849(6) Uani 1 1 d . . . . .
N1 N 0.0436(3) 0.32107(6) 0.49845(19) 0.0114(5) Uani 1 1 d . . . . .
N2 N -0.0496(3) 0.27578(6) 0.60562(19) 0.0111(5) Uani 1 1 d . . . . .
N3 N 0.2571(3) 0.45408(6) 0.82300(18) 0.0104(5) Uani 1 1 d . . . . .
N4 N 0.2192(3) 0.43719(6) 1.00044(18) 0.0101(5) Uani 1 1 d . . . . .
N5 N 0.2185(3) 0.29030(7) 0.6491(2) 0.0133(5) Uani 1 1 d . . . . .
N6 N -0.0100(3) 0.43968(7) 0.8706(2) 0.0142(5) Uani 1 1 d . . . . .
N7 N 0.0926(3) 0.33856(6) 0.84545(19) 0.0110(5) Uani 1 1 d . . . . .
C1 C 0.0169(3) 0.30147(7) 0.4341(2) 0.0122(6) Uani 1 1 d . . . . .
C2 C -0.0254(3) 0.27334(8) 0.4498(2) 0.0137(6) Uani 1 1 d . . . . .
H2 H -0.026026 0.260102 0.401784 0.016 Uiso 1 1 calc R U . . .
C3 C -0.0675(3) 0.26225(7) 0.5288(2) 0.0126(6) Uani 1 1 d . . . . .
C4 C 0.0332(4) 0.30969(8) 0.3398(2) 0.0177(7) Uani 1 1 d . . . . .
H4A H 0.008546 0.293318 0.301064 0.027 Uiso 1 1 calc R U . . .
H4B H 0.119318 0.314374 0.333616 0.027 Uiso 1 1 calc R U . . .
H4C H -0.017554 0.326705 0.323418 0.027 Uiso 1 1 calc R U . . .
C5 C -0.1362(4) 0.23362(8) 0.5198(3) 0.0201(7) Uani 1 1 d . . . . .
H5A H -0.077597 0.217488 0.520207 0.030 Uiso 1 1 calc R U . . .
H5B H -0.187799 0.233459 0.464327 0.030 Uiso 1 1 calc R U . . .
H5C H -0.187618 0.231383 0.569204 0.030 Uiso 1 1 calc R U . . .
C6 C 0.0576(3) 0.35125(7) 0.4736(2) 0.0119(5) Uani 1 1 d . . . . .
C7 C 0.1756(3) 0.36306(8) 0.4674(2) 0.0126(6) Uani 1 1 d . . . . .
C8 C 0.1855(4) 0.39214(8) 0.4412(2) 0.0157(6) Uani 1 1 d . . . . .
H8 H 0.264332 0.400389 0.437155 0.019 Uiso 1 1 calc R U . . .
C9 C 0.0824(4) 0.40920(8) 0.4208(2) 0.0168(6) Uani 1 1 d . . . . .
H9 H 0.090757 0.428776 0.401942 0.020 Uiso 1 1 calc R U . . .
C10 C -0.0328(4) 0.39738(8) 0.4283(3) 0.0185(7) Uani 1 1 d . . . . .
H10 H -0.103147 0.409088 0.414416 0.022 Uiso 1 1 calc R U . . .
C11 C -0.0476(3) 0.36864(8) 0.4557(2) 0.0164(6) Uani 1 1 d . . . . .
C12 C 0.2907(3) 0.34527(8) 0.4897(2) 0.0150(6) Uani 1 1 d . . . . .
H12 H 0.265611 0.325110 0.505545 0.018 Uiso 1 1 calc R U . . .
C13 C 0.3709(4) 0.34311(10) 0.4119(3) 0.0234(8) Uani 1 1 d . . . . .
H13A H 0.397876 0.362645 0.396143 0.035 Uiso 1 1 calc R U . . .
H13B H 0.323596 0.334361 0.361398 0.035 Uiso 1 1 calc R U . . .
H13C H 0.442447 0.330949 0.428565 0.035 Uiso 1 1 calc R U . . .
C14 C 0.3647(4) 0.35830(11) 0.5690(3) 0.0260(9) Uani 1 1 d . . . . .
H14A H 0.391778 0.377945 0.554430 0.039 Uiso 1 1 calc R U . . .
H14B H 0.436280 0.346022 0.584627 0.039 Uiso 1 1 calc R U . . .
H14C H 0.313792 0.359318 0.618974 0.039 Uiso 1 1 calc R U . . .
C15 C -0.1765(4) 0.35690(10) 0.4636(3) 0.0272(9) Uani 1 1 d . . . . .
H15 H -0.169080 0.337213 0.491670 0.033 Uiso 1 1 calc R U . . .
C16 C -0.2476(4) 0.35344(13) 0.3731(4) 0.0397(13) Uani 1 1 d . . . . .
H16A H -0.205076 0.339494 0.337527 0.059 Uiso 1 1 calc R U . . .
H16B H -0.252839 0.372340 0.343120 0.059 Uiso 1 1 calc R U . . .
H16C H -0.330209 0.346271 0.380988 0.059 Uiso 1 1 calc R U . . .
C17 C -0.2481(4) 0.37660(12) 0.5230(3) 0.0318(10) Uani 1 1 d . . . . .
H17A H -0.328259 0.367900 0.530472 0.048 Uiso 1 1 calc R U . . .
H17B H -0.259275 0.395851 0.495721 0.048 Uiso 1 1 calc R U . . .
H17C H -0.202506 0.378593 0.580618 0.048 Uiso 1 1 calc R U . . .
C18 C -0.1081(3) 0.26466(7) 0.6802(2) 0.0130(6) Uani 1 1 d . . . . .
C19 C -0.0549(4) 0.24186(8) 0.7321(2) 0.0161(6) Uani 1 1 d . . . . .
C20 C -0.1171(4) 0.23187(9) 0.8033(3) 0.0199(7) Uani 1 1 d . . . . .
H20 H -0.082510 0.216645 0.839484 0.024 Uiso 1 1 calc R U . . .
C21 C -0.2282(4) 0.24390(9) 0.8216(3) 0.0228(8) Uani 1 1 d . . . . .
H21 H -0.270069 0.236534 0.869199 0.027 Uiso 1 1 calc R U . . .
C22 C -0.2784(4) 0.26653(10) 0.7712(3) 0.0214(7) Uani 1 1 d . . . . .
H22 H -0.354457 0.274632 0.784591 0.026 Uiso 1 1 calc R U . . .
C23 C -0.2187(3) 0.27772(8) 0.7005(2) 0.0151(6) Uani 1 1 d . . . . .
C24 C 0.0653(4) 0.22734(8) 0.7146(3) 0.0185(7) Uani 1 1 d . . . . .
H24 H 0.094360 0.236105 0.659876 0.022 Uiso 1 1 calc R U . . .
C25 C 0.0496(5) 0.19429(9) 0.6992(3) 0.0283(9) Uani 1 1 d . . . . .
H25A H 0.127574 0.185889 0.684398 0.042 Uiso 1 1 calc R U . . .
H25B H -0.012691 0.190914 0.650540 0.042 Uiso 1 1 calc R U . . .
H25C H 0.024049 0.185075 0.752773 0.042 Uiso 1 1 calc R U . . .
C26 C 0.1630(4) 0.23287(10) 0.7899(3) 0.0268(9) Uani 1 1 d . . . . .
H26A H 0.240868 0.224433 0.775061 0.040 Uiso 1 1 calc R U . . .
H26B H 0.137949 0.223828 0.843921 0.040 Uiso 1 1 calc R U . . .
H26C H 0.172903 0.253905 0.799030 0.040 Uiso 1 1 calc R U . . .
C27 C -0.2735(3) 0.30338(9) 0.6478(3) 0.0178(7) Uani 1 1 d . . . . .
H27 H -0.204600 0.313963 0.622598 0.021 Uiso 1 1 calc R U . . .
C28 C -0.3590(4) 0.29212(10) 0.5697(3) 0.0301(10) Uani 1 1 d . . . . .
H28A H -0.313406 0.279029 0.533394 0.045 Uiso 1 1 calc R U . . .
H28B H -0.390300 0.308655 0.533945 0.045 Uiso 1 1 calc R U . . .
H28C H -0.427676 0.281530 0.592152 0.045 Uiso 1 1 calc R U . . .
C29 C -0.3389(4) 0.32518(10) 0.7042(3) 0.0235(8) Uani 1 1 d . . . . .
H29A H -0.413403 0.316256 0.723514 0.035 Uiso 1 1 calc R U . . .
H29B H -0.360483 0.342637 0.669263 0.035 Uiso 1 1 calc R U . . .
H29C H -0.284593 0.330599 0.755736 0.035 Uiso 1 1 calc R U . . .
C30 C 0.2899(3) 0.47943(7) 0.8616(2) 0.0107(5) Uani 1 1 d . . . . .
C31 C 0.2837(3) 0.48464(7) 0.9514(2) 0.0126(6) Uani 1 1 d . . . . .
H31 H 0.294928 0.504255 0.970322 0.015 Uiso 1 1 calc R U . . .
C32 C 0.2626(3) 0.46409(7) 1.0171(2) 0.0110(5) Uani 1 1 d . . . . .
C33 C 0.3392(4) 0.50408(8) 0.8078(2) 0.0161(6) Uani 1 1 d . . . . .
H33A H 0.276521 0.510052 0.761986 0.024 Uiso 1 1 calc R U . . .
H33B H 0.412079 0.497390 0.780391 0.024 Uiso 1 1 calc R U . . .
H33C H 0.360750 0.520669 0.846487 0.024 Uiso 1 1 calc R U . . .
C34 C 0.2932(4) 0.47371(8) 1.1108(2) 0.0171(7) Uani 1 1 d . . . . .
H34A H 0.334969 0.492586 1.111142 0.026 Uiso 1 1 calc R U . . .
H34B H 0.346695 0.459250 1.141456 0.026 Uiso 1 1 calc R U . . .
H34C H 0.217633 0.475555 1.140726 0.026 Uiso 1 1 calc R U . . .
C35 C 0.2948(3) 0.44896(7) 0.7354(2) 0.0114(5) Uani 1 1 d . . . . .
C36 C 0.2202(3) 0.45737(8) 0.6608(2) 0.0149(6) Uani 1 1 d . . . . .
C37 C 0.2646(4) 0.45323(8) 0.5785(2) 0.0170(6) Uani 1 1 d . . . . .
H37 H 0.215429 0.458715 0.527021 0.020 Uiso 1 1 calc R U . . .
C38 C 0.3793(4) 0.44125(8) 0.5702(2) 0.0181(7) Uani 1 1 d . . . . .
H38 H 0.409171 0.439243 0.513674 0.022 Uiso 1 1 calc R U . . .
C39 C 0.4500(4) 0.43227(8) 0.6441(2) 0.0167(6) Uani 1 1 d . . . . .
H39 H 0.527772 0.423775 0.637770 0.020 Uiso 1 1 calc R U . . .
C40 C 0.4093(3) 0.43543(7) 0.7277(2) 0.0132(6) Uani 1 1 d . . . . .
C41 C 0.0930(4) 0.47024(9) 0.6667(2) 0.0173(7) Uani 1 1 d . . . . .
H41 H 0.080029 0.473287 0.730310 0.021 Uiso 1 1 calc R U . . .
C42 C 0.0781(4) 0.49992(10) 0.6193(3) 0.0243(8) Uani 1 1 d . . . . .
H42A H 0.091519 0.497459 0.556923 0.036 Uiso 1 1 calc R U . . .
H42B H 0.138079 0.513752 0.646215 0.036 Uiso 1 1 calc R U . . .
H42C H -0.004635 0.507392 0.624826 0.036 Uiso 1 1 calc R U . . .
C43 C -0.0041(4) 0.44852(10) 0.6283(3) 0.0241(8) Uani 1 1 d . . . . .
H43A H 0.004064 0.446070 0.565106 0.036 Uiso 1 1 calc R U . . .
H43B H -0.085926 0.456002 0.637281 0.036 Uiso 1 1 calc R U . . .
H43C H 0.007626 0.429677 0.657994 0.036 Uiso 1 1 calc R U . . .
C44 C 0.4882(3) 0.42518(8) 0.8088(2) 0.0160(6) Uani 1 1 d . . . . .
H44 H 0.431362 0.419749 0.854368 0.019 Uiso 1 1 calc R U . . .
C45 C 0.5710(4) 0.44984(9) 0.8479(3) 0.0230(8) Uani 1 1 d . . . . .
H45A H 0.621620 0.457290 0.802673 0.034 Uiso 1 1 calc R U . . .
H45B H 0.623869 0.442268 0.897592 0.034 Uiso 1 1 calc R U . . .
H45C H 0.520193 0.465632 0.868392 0.034 Uiso 1 1 calc R U . . .
C46 C 0.5642(4) 0.39796(9) 0.7912(3) 0.0223(8) Uani 1 1 d . . . . .
H46A H 0.626683 0.402978 0.751099 0.034 Uiso 1 1 calc R U . . .
H46B H 0.510537 0.382799 0.764321 0.034 Uiso 1 1 calc R U . . .
H46C H 0.603942 0.390761 0.846845 0.034 Uiso 1 1 calc R U . . .
C47 C 0.2129(3) 0.41725(7) 1.0731(2) 0.0111(5) Uani 1 1 d . . . . .
C48 C 0.1134(3) 0.41854(7) 1.1268(2) 0.0131(6) Uani 1 1 d . . . . .
C49 C 0.1119(4) 0.39877(8) 1.1965(2) 0.0157(6) Uani 1 1 d . . . . .
H49 H 0.045878 0.399271 1.233319 0.019 Uiso 1 1 calc R U . . .
C50 C 0.2045(4) 0.37841(8) 1.2135(2) 0.0172(7) Uani 1 1 d . . . . .
H50 H 0.201568 0.365276 1.261468 0.021 Uiso 1 1 calc R U . . .
C51 C 0.3009(3) 0.37733(8) 1.1603(2) 0.0159(6) Uani 1 1 d . . . . .
H51 H 0.363667 0.363251 1.171807 0.019 Uiso 1 1 calc R U . . .
C52 C 0.3075(3) 0.39661(8) 1.0899(2) 0.0132(6) Uani 1 1 d . . . . .
C53 C 0.0086(3) 0.44040(8) 1.1121(2) 0.0150(6) Uani 1 1 d . . . . .
H53 H 0.031237 0.454947 1.067304 0.018 Uiso 1 1 calc R U . . .
C54 C -0.0140(4) 0.45681(9) 1.1972(3) 0.0218(8) Uani 1 1 d . . . . .
H54A H -0.070875 0.472948 1.183467 0.033 Uiso 1 1 calc R U . . .
H54B H 0.063624 0.464504 1.223788 0.033 Uiso 1 1 calc R U . . .
H54C H -0.049279 0.443445 1.238502 0.033 Uiso 1 1 calc R U . . .
C55 C -0.1100(4) 0.42523(9) 1.0769(3) 0.0211(7) Uani 1 1 d . . . . .
H55A H -0.097492 0.415743 1.020725 0.032 Uiso 1 1 calc R U . . .
H55B H -0.175597 0.439697 1.068133 0.032 Uiso 1 1 calc R U . . .
H55C H -0.132795 0.410575 1.119485 0.032 Uiso 1 1 calc R U . . .
C56 C 0.4170(3) 0.39546(8) 1.0342(3) 0.0170(6) Uani 1 1 d . . . . .
H56 H 0.388513 0.402853 0.974273 0.020 Uiso 1 1 calc R U . . .
C57 C 0.5199(5) 0.41554(13) 1.0702(4) 0.0381(12) Uani 1 1 d . . . . .
H57A H 0.589184 0.413905 1.033646 0.057 Uiso 1 1 calc R U . . .
H57B H 0.546028 0.409904 1.130864 0.057 Uiso 1 1 calc R U . . .
H57C H 0.490566 0.435719 1.069395 0.057 Uiso 1 1 calc R U . . .
C58 C 0.4659(4) 0.36454(10) 1.0222(3) 0.0263(9) Uani 1 1 d . . . . .
H58A H 0.525198 0.364710 0.977302 0.040 Uiso 1 1 calc R U . . .
H58B H 0.397907 0.351531 1.003475 0.040 Uiso 1 1 calc R U . . .
H58C H 0.505836 0.357622 1.078125 0.040 Uiso 1 1 calc R U . . .
C59 C 0.2692(4) 0.27060(8) 0.5874(3) 0.0182(7) Uani 1 1 d . . . . .
H59A H 0.334377 0.280478 0.558556 0.027 Uiso 1 1 calc R U . . .
H59B H 0.204704 0.264536 0.542984 0.027 Uiso 1 1 calc R U . . .
H59C H 0.302703 0.253417 0.619000 0.027 Uiso 1 1 calc R U . . .
C60 C 0.3072(4) 0.29876(9) 0.7194(3) 0.0209(7) Uani 1 1 d . . . . .
H60A H 0.370631 0.310807 0.695632 0.031 Uiso 1 1 calc R U . . .
H60B H 0.344761 0.281290 0.746926 0.031 Uiso 1 1 calc R U . . .
H60C H 0.266553 0.309924 0.763569 0.031 Uiso 1 1 calc R U . . .
C61 C -0.1149(3) 0.42398(8) 0.8317(3) 0.0164(6) Uani 1 1 d . . . . .
H61A H -0.087946 0.405555 0.807103 0.025 Uiso 1 1 calc R U . . .
H61B H -0.156422 0.435760 0.784797 0.025 Uiso 1 1 calc R U . . .
H61C H -0.171435 0.419956 0.876972 0.025 Uiso 1 1 calc R U . . .
C62 C -0.0409(4) 0.46943(8) 0.8920(3) 0.0178(7) Uani 1 1 d . . . . .
H62A H -0.071130 0.479673 0.838171 0.027 Uiso 1 1 calc R U . . .
H62B H 0.032041 0.479363 0.918516 0.027 Uiso 1 1 calc R U . . .
H62C H -0.104486 0.469360 0.933743 0.027 Uiso 1 1 calc R U . . .
C63 C 0.0259(3) 0.33142(7) 0.9226(2) 0.0121(6) Uani 1 1 d . . . . .
C64 C -0.0207(4) 0.29993(8) 0.9084(2) 0.0177(7) Uani 1 1 d . . . . .
H64A H -0.078607 0.299141 0.855240 0.021 Uiso 1 1 calc R U . . .
H64B H 0.049047 0.286946 0.898779 0.021 Uiso 1 1 calc R U . . .
C65 C -0.0849(4) 0.28921(9) 0.9882(3) 0.0214(8) Uani 1 1 d . . . . .
H65 H -0.114201 0.268786 0.977677 0.026 Uiso 1 1 calc R U . . .
C66 C 0.0050(4) 0.29010(9) 1.0702(3) 0.0224(8) Uani 1 1 d . . . . .
H66A H 0.075245 0.277098 1.061951 0.027 Uiso 1 1 calc R U . . .
H66B H -0.035885 0.283158 1.121970 0.027 Uiso 1 1 calc R U . . .
C67 C 0.0504(4) 0.32143(8) 1.0860(2) 0.0184(7) Uani 1 1 d . . . . .
H67 H 0.109117 0.322042 1.139577 0.022 Uiso 1 1 calc R U . . .
C68 C 0.1146(3) 0.33213(8) 1.0058(2) 0.0148(6) Uani 1 1 d . . . . .
H68A H 0.144497 0.352268 1.016408 0.018 Uiso 1 1 calc R U . . .
H68B H 0.185981 0.319540 0.997200 0.018 Uiso 1 1 calc R U . . .
C69 C -0.0827(3) 0.35133(8) 0.9378(2) 0.0155(6) Uani 1 1 d . . . . .
H69A H -0.140515 0.351499 0.884538 0.019 Uiso 1 1 calc R U . . .
H69B H -0.053266 0.371491 0.948848 0.019 Uiso 1 1 calc R U . . .
C70 C -0.1491(4) 0.34054(9) 1.0173(3) 0.0203(7) Uani 1 1 d . . . . .
H70 H -0.220275 0.353538 1.025998 0.024 Uiso 1 1 calc R U . . .
C71 C -0.1944(4) 0.30918(10) 1.0009(3) 0.0250(8) Uani 1 1 d . . . . .
H71A H -0.237705 0.302364 1.051733 0.030 Uiso 1 1 calc R U . . .
H71B H -0.252354 0.308550 0.947792 0.030 Uiso 1 1 calc R U . . .
C72 C -0.0596(4) 0.34132(9) 1.0996(2) 0.0205(7) Uani 1 1 d . . . . .
H72A H -0.101212 0.334621 1.151277 0.025 Uiso 1 1 calc R U . . .
H72B H -0.030958 0.361537 1.110849 0.025 Uiso 1 1 calc R U . . .
C1_1 C 0.6031(4) 0.52213(11) 0.6380(3) 0.0283(9) Uani 1 1 d . . . . .
C2_1 C 0.4821(5) 0.51824(11) 0.6053(3) 0.0283(9) Uani 1 1 d . . . . .
H2_1 H 0.455791 0.499850 0.582237 0.034 Uiso 1 1 calc R U . . .
C3_1 C 0.3994(5) 0.54127(15) 0.6063(4) 0.0396(13) Uani 1 1 d . . . . .
H3_1 H 0.317608 0.538626 0.582249 0.048 Uiso 1 1 calc R U . . .
C4_1 C 0.4348(7) 0.56770(13) 0.6418(4) 0.0448(15) Uani 1 1 d . . . . .
H4_1 H 0.377457 0.583176 0.643252 0.054 Uiso 1 1 calc R U . . .
C5_1 C 0.5530(7) 0.57164(12) 0.6750(3) 0.0434(15) Uani 1 1 d . . . . .
H5_1 H 0.577405 0.589910 0.699828 0.052 Uiso 1 1 calc R U . . .
C6_1 C 0.6365(5) 0.54959(12) 0.6728(3) 0.0354(12) Uani 1 1 d . . . . .
H6_1 H 0.718552 0.552896 0.695260 0.042 Uiso 1 1 calc R U . . .
C7_1 C 0.6940(7) 0.49762(17) 0.6354(5) 0.0564(19) Uani 1 1 d . . . . .
H7A_1 H 0.650734 0.478926 0.634712 0.085 Uiso 1 1 calc R U . . .
H7B_1 H 0.752129 0.498627 0.687533 0.085 Uiso 1 1 calc R U . . .
H7C_1 H 0.738297 0.499344 0.582190 0.085 Uiso 1 1 calc R U . . .

loop_
_atom_site_aniso_label
_atom_site_aniso_U_11
_atom_site_aniso_U_22
_atom_site_aniso_U_33
_atom_site_aniso_U_23
_atom_site_aniso_U_13
_atom_site_aniso_U_12
Sb1 0.00988(9) 0.01046(9) 0.01104(9) -0.00244(7) 0.00051(7) 0.00002(7)
Sb2 0.00863(9) 0.00932(8) 0.01266(9) -0.00246(7) 0.00205(7) -0.00134(7)
Ga1 0.00785(15) 0.00889(14) 0.00897(14) -0.00093(11) 0.00008(11) -0.00021(11)
Ga2 0.00761(15) 0.00870(14) 0.00914(14) -0.00104(11) 0.00054(11) -0.00018(11)
N1 0.0115(12) 0.0130(12) 0.0095(11) 0.0005(9) -0.0001(9) -0.0004(9)
N2 0.0097(12) 0.0115(11) 0.0116(12) -0.0010(9) -0.0009(9) -0.0019(9)
N3 0.0105(12) 0.0116(11) 0.0095(11) -0.0024(9) 0.0022(9) -0.0014(9)
N4 0.0119(12) 0.0081(11) 0.0104(11) 0.0000(9) 0.0010(9) -0.0008(9)
N5 0.0099(12) 0.0143(12) 0.0152(13) -0.0026(10) -0.0013(10) 0.0031(10)
N6 0.0090(12) 0.0128(12) 0.0206(14) -0.0035(10) -0.0003(10) 0.0021(9)
N7 0.0113(12) 0.0105(11) 0.0112(12) -0.0001(9) 0.0009(9) -0.0031(9)
C1 0.0121(14) 0.0145(14) 0.0097(13) -0.0013(10) -0.0006(11) 0.0008(11)
C2 0.0159(15) 0.0134(14) 0.0117(14) -0.0030(11) 0.0000(11) -0.0019(11)
C3 0.0124(14) 0.0113(13) 0.0136(14) -0.0018(11) -0.0021(11) -0.0008(11)
C4 0.0235(18) 0.0196(16) 0.0099(14) -0.0007(12) 0.0010(13) 0.0004(13)
C5 0.0251(19) 0.0146(15) 0.0199(17) -0.0036(13) -0.0021(14) -0.0076(14)
C6 0.0153(15) 0.0114(13) 0.0089(12) 0.0001(10) 0.0004(11) 0.0009(11)
C7 0.0121(14) 0.0149(14) 0.0109(13) 0.0007(11) 0.0011(11) -0.0009(11)
C8 0.0185(16) 0.0136(14) 0.0150(15) 0.0018(11) 0.0009(12) -0.0007(12)
C9 0.0242(18) 0.0126(14) 0.0134(14) 0.0012(11) 0.0000(13) 0.0004(12)
C10 0.0202(17) 0.0163(15) 0.0185(16) 0.0024(12) -0.0009(13) 0.0047(13)
C11 0.0144(15) 0.0161(15) 0.0185(16) 0.0024(12) -0.0008(12) 0.0017(12)
C12 0.0126(15) 0.0147(14) 0.0179(15) 0.0013(12) 0.0014(12) -0.0004(11)
C13 0.0222(19) 0.0264(19) 0.0219(18) -0.0010(15) 0.0041(15) 0.0093(15)
C14 0.0176(18) 0.038(2) 0.0216(19) -0.0045(17) -0.0053(15) 0.0048(16)
C15 0.0136(17) 0.0233(19) 0.045(3) 0.0086(18) 0.0022(17) 0.0039(14)
C16 0.018(2) 0.043(3) 0.057(3) -0.021(3) -0.004(2) 0.0011(19)
C17 0.0180(19) 0.048(3) 0.030(2) 0.008(2) 0.0035(17) 0.0077(19)
C18 0.0142(15) 0.0122(13) 0.0128(14) -0.0005(11) 0.0014(11) -0.0048(11)
C19 0.0199(17) 0.0126(14) 0.0156(15) -0.0002(11) 0.0000(13) -0.0040(12)
C20 0.028(2) 0.0171(16) 0.0147(15) 0.0016(12) 0.0019(14) -0.0077(14)
C21 0.026(2) 0.0254(19) 0.0173(17) 0.0015(14) 0.0063(15) -0.0128(15)
C22 0.0161(17) 0.0285(19) 0.0202(17) -0.0033(14) 0.0057(14) -0.0072(14)
C23 0.0119(15) 0.0166(15) 0.0167(15) -0.0034(12) 0.0009(12) -0.0050(11)
C24 0.0226(18) 0.0140(15) 0.0186(16) 0.0025(12) 0.0007(14) 0.0003(13)
C25 0.039(3) 0.0151(17) 0.031(2) 0.0009(15) 0.0048(19) 0.0034(16)
C26 0.025(2) 0.027(2) 0.027(2) 0.0040(16) -0.0055(16) 0.0007(16)
C27 0.0108(15) 0.0210(17) 0.0216(17) -0.0034(13) 0.0002(13) -0.0010(12)
C28 0.026(2) 0.025(2) 0.037(2) -0.0104(18) -0.0103(18) 0.0077(17)
C29 0.0138(17) 0.028(2) 0.029(2) -0.0063(16) 0.0039(15) -0.0004(14)
C30 0.0120(14) 0.0099(13) 0.0102(13) -0.0007(10) 0.0008(10) -0.0008(10)
C31 0.0149(15) 0.0105(13) 0.0124(14) -0.0023(10) 0.0009(11) -0.0024(11)
C32 0.0119(14) 0.0109(13) 0.0100(13) -0.0017(10) -0.0010(11) -0.0010(10)
C33 0.0206(17) 0.0121(14) 0.0161(15) 0.0000(11) 0.0034(13) -0.0054(12)
C34 0.0245(18) 0.0157(15) 0.0109(14) -0.0032(11) 0.0000(13) -0.0063(13)
C35 0.0128(14) 0.0114(13) 0.0103(13) -0.0036(10) 0.0033(11) -0.0013(10)
C36 0.0156(15) 0.0182(15) 0.0111(14) -0.0022(11) 0.0015(12) -0.0036(12)
C37 0.0192(17) 0.0210(16) 0.0111(14) -0.0008(12) 0.0028(12) -0.0041(13)
C38 0.0217(18) 0.0192(16) 0.0144(15) -0.0038(12) 0.0078(13) -0.0040(13)
C39 0.0164(16) 0.0169(15) 0.0178(16) -0.0039(12) 0.0075(13) -0.0018(12)
C40 0.0120(14) 0.0135(14) 0.0146(14) -0.0024(11) 0.0035(11) -0.0022(11)
C41 0.0177(17) 0.0218(17) 0.0121(14) -0.0006(12) -0.0002(12) 0.0028(13)
C42 0.029(2) 0.0251(19) 0.0190(18) 0.0022(15) 0.0004(15) 0.0048(16)
C43 0.0171(18) 0.030(2) 0.0248(19) -0.0042(16) 0.0021(15) -0.0029(15)
C44 0.0104(14) 0.0192(16) 0.0187(16) -0.0016(12) 0.0030(12) -0.0016(12)
C45 0.0138(16) 0.0247(19) 0.030(2) -0.0089(16) -0.0027(15) 0.0023(14)
C46 0.0173(17) 0.0180(17) 0.032(2) -0.0009(15) 0.0012(15) 0.0011(13)
C47 0.0138(14) 0.0102(13) 0.0090(12) 0.0001(10) -0.0008(11) -0.0026(10)
C48 0.0158(15) 0.0108(13) 0.0128(14) -0.0030(11) 0.0012(11) -0.0020(11)
C49 0.0201(17) 0.0152(15) 0.0121(14) 0.0004(11) 0.0025(12) -0.0027(12)
C50 0.0236(18) 0.0159(15) 0.0117(14) 0.0031(11) -0.0019(13) -0.0028(13)
C51 0.0179(16) 0.0160(15) 0.0130(14) 0.0026(11) -0.0030(12) 0.0003(12)
C52 0.0135(14) 0.0136(14) 0.0123(14) 0.0009(11) -0.0014(11) -0.0017(11)
C53 0.0166(16) 0.0155(15) 0.0135(14) -0.0006(11) 0.0044(12) 0.0010(12)
C54 0.028(2) 0.0201(17) 0.0180(16) -0.0035(13) 0.0085(15) 0.0030(15)
C55 0.0167(17) 0.0250(18) 0.0217(18) -0.0023(14) 0.0025(14) 0.0020(14)
C56 0.0146(16) 0.0168(15) 0.0197(16) 0.0043(12) 0.0016(13) 0.0026(12)
C57 0.021(2) 0.040(3) 0.054(3) -0.013(2) 0.009(2) -0.0085(19)
C58 0.0214(19) 0.025(2) 0.033(2) 0.0021(17) 0.0066(17) 0.0084(15)
C59 0.0172(16) 0.0195(16) 0.0181(16) -0.0024(13) 0.0028(13) 0.0051(13)
C60 0.0161(17) 0.0226(18) 0.0229(18) -0.0038(14) -0.0059(14) 0.0009(13)
C61 0.0088(14) 0.0211(16) 0.0192(16) -0.0004(13) -0.0001(12) 0.0009(12)
C62 0.0173(16) 0.0143(15) 0.0218(17) -0.0025(12) 0.0020(13) 0.0033(12)
C63 0.0136(14) 0.0109(13) 0.0120(13) -0.0005(10) 0.0017(11) -0.0029(11)
C64 0.0249(18) 0.0134(14) 0.0154(15) -0.0042(12) 0.0050(13) -0.0089(13)
C65 0.032(2) 0.0174(16) 0.0158(16) -0.0021(13) 0.0067(15) -0.0133(15)
C66 0.032(2) 0.0160(16) 0.0193(17) 0.0025(13) 0.0053(15) -0.0073(15)
C67 0.0240(18) 0.0171(16) 0.0141(15) 0.0027(12) 0.0002(13) -0.0052(13)
C68 0.0173(16) 0.0141(14) 0.0128(14) 0.0001(11) 0.0007(12) -0.0043(12)
C69 0.0142(15) 0.0194(16) 0.0134(14) -0.0017(12) 0.0035(12) 0.0003(12)
C70 0.0199(18) 0.0246(18) 0.0171(16) -0.0030(14) 0.0064(14) -0.0002(14)
C71 0.0221(19) 0.036(2) 0.0177(17) -0.0026(16) 0.0056(14) -0.0127(17)
C72 0.028(2) 0.0212(17) 0.0130(15) -0.0025(13) 0.0063(14) -0.0055(14)
C1_1 0.029(2) 0.033(2) 0.024(2) 0.0119(17) 0.0071(17) 0.0011(17)
C2_1 0.035(2) 0.030(2) 0.0217(19) -0.0006(16) 0.0083(17) -0.0165(18)
C3_1 0.024(2) 0.065(4) 0.030(2) 0.012(2) 0.0068(19) -0.004(2)
C4_1 0.069(4) 0.037(3) 0.031(3) 0.007(2) 0.017(3) 0.015(3)
C5_1 0.083(5) 0.031(2) 0.017(2) -0.0016(17) 0.006(2) -0.015(3)
C6_1 0.041(3) 0.045(3) 0.0178(19) 0.0110(18) -0.0080(18) -0.024(2)
C7_1 0.053(4) 0.065(4) 0.054(4) 0.027(3) 0.021(3) 0.026(3)

loop_
_atom_type_symbol
_atom_type_description
_atom_type_scat_dispersion_real
_atom_type_scat_dispersion_imag
_atom_type_scat_source
C C 0.0033 0.0016 'International Tables Vol C Tables 4.2.6.8 and 6.1.1.4'
H H 0.0000 0.0000 'International Tables Vol C Tables 4.2.6.8 and 6.1.1.4'
Ga Ga 0.2307 1.6083 'International Tables Vol C Tables 4.2.6.8 and 6.1.1.4'
N N 0.0061 0.0033 'International Tables Vol C Tables 4.2.6.8 and 6.1.1.4'
Sb Sb -0.5866 1.5461 'International Tables Vol C Tables 4.2.6.8 and 6.1.1.4'

loop_
_geom_angle_atom_site_label_1
_geom_angle_atom_site_label_2
_geom_angle_atom_site_label_3
_geom_angle
_geom_angle_site_symmetry_1
_geom_angle_site_symmetry_3
_geom_angle_publ_flag
N7 Sb1 Ga1 98.55(8) . . ?
N7 Sb1 Sb2 48.13(8) . . ?
Ga1 Sb1 Sb2 107.115(13) . . ?
N7 Sb2 Ga2 115.24(8) . . ?
N7 Sb2 Sb1 48.56(8) . . ?
Ga2 Sb2 Sb1 104.194(12) . . ?
N5 Ga1 N1 112.80(13) . . ?
N5 Ga1 N2 102.86(13) . . ?
N1 Ga1 N2 91.74(12) . . ?
N5 Ga1 Sb1 120.71(9) . . ?
N1 Ga1 Sb1 109.13(9) . . ?
N2 Ga1 Sb1 115.88(8) . . ?
N6 Ga2 N3 108.69(13) . . ?
N6 Ga2 N4 105.11(13) . . ?
N3 Ga2 N4 91.13(11) . . ?
N6 Ga2 Sb2 124.15(9) . . ?
N3 Ga2 Sb2 105.67(8) . . ?
N4 Ga2 Sb2 116.86(8) . . ?
C1 N1 C6 118.1(3) . . ?
C1 N1 Ga1 121.7(2) . . ?
C6 N1 Ga1 120.2(2) . . ?
C3 N2 C18 119.1(3) . . ?
C3 N2 Ga1 121.7(2) . . ?
C18 N2 Ga1 119.0(2) . . ?
C30 N3 C35 117.4(3) . . ?
C30 N3 Ga2 121.8(2) . . ?
C35 N3 Ga2 120.6(2) . . ?
C32 N4 C47 118.5(3) . . ?
C32 N4 Ga2 121.6(2) . . ?
C47 N4 Ga2 119.6(2) . . ?
C60 N5 C59 112.3(3) . . ?
C60 N5 Ga1 123.8(2) . . ?
C59 N5 Ga1 122.2(2) . . ?
C61 N6 C62 111.7(3) . . ?
C61 N6 Ga2 124.5(2) . . ?
C62 N6 Ga2 123.4(2) . . ?
C63 N7 Sb2 131.9(2) . . ?
C63 N7 Sb1 122.2(2) . . ?
Sb2 N7 Sb1 83.30(10) . . ?
N1 C1 C2 123.3(3) . . ?
N1 C1 C4 119.4(3) . . ?
C2 C1 C4 117.3(3) . . ?
C1 C2 C3 127.6(3) . . ?
N2 C3 C2 123.1(3) . . ?
N2 C3 C5 121.6(3) . . ?
C2 C3 C5 115.3(3) . . ?
C11 C6 C7 120.6(3) . . ?
C11 C6 N1 119.3(3) . . ?
C7 C6 N1 120.1(3) . . ?
C8 C7 C6 118.5(3) . . ?
C8 C7 C12 119.6(3) . . ?
C6 C7 C12 121.9(3) . . ?
C9 C8 C7 121.4(3) . . ?
C10 C9 C8 119.5(3) . . ?
C9 C10 C11 121.4(4) . . ?
C10 C11 C6 118.7(3) . . ?
C10 C11 C15 119.1(3) . . ?
C6 C11 C15 122.2(3) . . ?
C7 C12 C14 110.4(3) . . ?
C7 C12 C13 112.2(3) . . ?
C14 C12 C13 109.6(3) . . ?
C11 C15 C17 111.0(4) . . ?
C11 C15 C16 111.9(4) . . ?
C17 C15 C16 110.0(4) . . ?
C23 C18 C19 121.2(3) . . ?
C23 C18 N2 117.8(3) . . ?
C19 C18 N2 121.0(3) . . ?
C20 C19 C18 118.2(4) . . ?
C20 C19 C24 118.3(3) . . ?
C18 C19 C24 123.6(3) . . ?
C21 C20 C19 120.9(4) . . ?
C22 C21 C20 120.4(4) . . ?
C21 C22 C23 120.9(4) . . ?
C22 C23 C18 118.4(4) . . ?
C22 C23 C27 120.0(3) . . ?
C18 C23 C27 121.6(3) . . ?
C19 C24 C26 111.2(3) . . ?
C19 C24 C25 111.7(3) . . ?
C26 C24 C25 109.9(3) . . ?
C23 C27 C29 113.1(3) . . ?
C23 C27 C28 109.8(3) . . ?
C29 C27 C28 111.6(3) . . ?
N3 C30 C31 123.2(3) . . ?
N3 C30 C33 120.2(3) . . ?
C31 C30 C33 116.6(3) . . ?
C30 C31 C32 127.2(3) . . ?
N4 C32 C31 124.0(3) . . ?
N4 C32 C34 119.9(3) . . ?
C31 C32 C34 116.1(3) . . ?
C36 C35 C40 121.3(3) . . ?
C36 C35 N3 120.8(3) . . ?
C40 C35 N3 117.9(3) . . ?
C37 C36 C35 118.0(3) . . ?
C37 C36 C41 119.5(3) . . ?
C35 C36 C41 122.6(3) . . ?
C38 C37 C36 121.3(4) . . ?
C39 C38 C37 120.0(3) . . ?
C38 C39 C40 121.1(3) . . ?
C39 C40 C35 118.2(3) . . ?
C39 C40 C44 120.5(3) . . ?
C35 C40 C44 121.3(3) . . ?
C36 C41 C43 109.6(3) . . ?
C36 C41 C42 112.2(3) . . ?
C43 C41 C42 110.4(3) . . ?
C40 C44 C46 113.0(3) . . ?
C40 C44 C45 111.5(3) . . ?
C46 C44 C45 110.6(3) . . ?
C52 C47 C48 120.7(3) . . ?
C52 C47 N4 119.1(3) . . ?
C48 C47 N4 120.1(3) . . ?
C49 C48 C47 117.8(3) . . ?
C49 C48 C53 118.9(3) . . ?
C47 C48 C53 123.2(3) . . ?
C50 C49 C48 121.7(3) . . ?
C51 C50 C49 119.8(3) . . ?
C50 C51 C52 121.0(3) . . ?
C51 C52 C47 118.9(3) . . ?
C51 C52 C56 119.7(3) . . ?
C47 C52 C56 121.4(3) . . ?
C48 C53 C55 111.1(3) . . ?
C48 C53 C54 111.6(3) . . ?
C55 C53 C54 109.2(3) . . ?
C52 C56 C57 111.8(3) . . ?
C52 C56 C58 113.4(3) . . ?
C57 C56 C58 110.3(4) . . ?
N7 C63 C69 115.4(3) . . ?
N7 C63 C68 109.4(3) . . ?
C69 C63 C68 108.2(3) . . ?
N7 C63 C64 106.1(3) . . ?
C69 C63 C64 109.1(3) . . ?
C68 C63 C64 108.5(3) . . ?
C65 C64 C63 110.9(3) . . ?
C66 C65 C64 109.4(3) . . ?
C66 C65 C71 110.0(3) . . ?
C64 C65 C71 108.7(3) . . ?
C65 C66 C67 109.5(3) . . ?
C66 C67 C68 109.8(3) . . ?
C66 C67 C72 109.2(3) . . ?
C68 C67 C72 109.3(3) . . ?
C63 C68 C67 110.4(3) . . ?
C63 C69 C70 110.3(3) . . ?
C72 C70 C71 109.4(3) . . ?
C72 C70 C69 108.9(3) . . ?
C71 C70 C69 109.9(3) . . ?
C65 C71 C70 109.5(3) . . ?
C70 C72 C67 109.5(3) . . ?
C2_1 C1_1 C6_1 117.5(5) . . ?
C2_1 C1_1 C7_1 120.6(5) . . ?
C6_1 C1_1 C7_1 121.8(6) . . ?
C1_1 C2_1 C3_1 120.1(5) . . ?
C4_1 C3_1 C2_1 120.7(5) . . ?
C5_1 C4_1 C3_1 119.6(6) . . ?
C4_1 C5_1 C6_1 120.7(5) . . ?
C5_1 C6_1 C1_1 121.2(5) . . ?

loop_
_geom_bond_atom_site_label_1
_geom_bond_atom_site_label_2
_geom_bond_distance
_geom_bond_site_symmetry_2
_geom_bond_publ_flag
Sb1 N7 2.113(3) . ?
Sb1 Ga1 2.6477(4) . ?
Sb1 Sb2 2.7987(4) . ?
Sb2 N7 2.099(3) . ?
Sb2 Ga2 2.6950(5) . ?
Ga1 N5 1.856(3) . ?
Ga1 N1 1.986(3) . ?
Ga1 N2 2.026(3) . ?
Ga2 N6 1.858(3) . ?
Ga2 N3 2.009(3) . ?
Ga2 N4 2.015(3) . ?
N1 C1 1.346(4) . ?
N1 C6 1.448(4) . ?
N2 C3 1.326(4) . ?
N2 C18 1.441(4) . ?
N3 C30 1.340(4) . ?
N3 C35 1.446(4) . ?
N4 C32 1.340(4) . ?
N4 C47 1.441(4) . ?
N5 C60 1.443(5) . ?
N5 C59 1.446(5) . ?
N6 C61 1.444(5) . ?
N6 C62 1.450(5) . ?
N7 C63 1.469(4) . ?
C1 C2 1.399(5) . ?
C1 C4 1.510(5) . ?
C2 C3 1.417(5) . ?
C3 C5 1.516(5) . ?
C6 C11 1.411(5) . ?
C6 C7 1.413(5) . ?
C7 C8 1.400(5) . ?
C7 C12 1.519(5) . ?
C8 C9 1.390(5) . ?
C9 C10 1.388(6) . ?
C10 C11 1.397(5) . ?
C11 C15 1.527(6) . ?
C12 C14 1.524(6) . ?
C12 C13 1.533(5) . ?
C15 C17 1.537(7) . ?
C15 C16 1.538(7) . ?
C18 C23 1.409(5) . ?
C18 C19 1.410(5) . ?
C19 C20 1.403(5) . ?
C19 C24 1.519(6) . ?
C20 C21 1.386(6) . ?
C21 C22 1.381(6) . ?
C22 C23 1.401(5) . ?
C23 C27 1.522(6) . ?
C24 C26 1.529(6) . ?
C24 C25 1.542(6) . ?
C27 C29 1.533(6) . ?
C27 C28 1.545(6) . ?
C30 C31 1.395(5) . ?
C30 C33 1.521(5) . ?
C31 C32 1.407(5) . ?
C32 C34 1.507(5) . ?
C35 C36 1.402(5) . ?
C35 C40 1.414(5) . ?
C36 C37 1.394(5) . ?
C36 C41 1.524(5) . ?
C37 C38 1.388(6) . ?
C38 C39 1.378(6) . ?
C39 C40 1.390(5) . ?
C40 C44 1.525(5) . ?
C41 C43 1.541(6) . ?
C41 C42 1.544(6) . ?
C44 C46 1.537(5) . ?
C44 C45 1.542(5) . ?
C47 C52 1.413(5) . ?
C47 C48 1.417(5) . ?
C48 C49 1.399(5) . ?
C48 C53 1.528(5) . ?
C49 C50 1.389(5) . ?
C50 C51 1.383(5) . ?
C51 C52 1.397(5) . ?
C52 C56 1.525(5) . ?
C53 C55 1.535(6) . ?
C53 C54 1.535(5) . ?
C56 C57 1.526(6) . ?
C56 C58 1.533(6) . ?
C63 C69 1.534(5) . ?
C63 C68 1.536(5) . ?
C63 C64 1.542(5) . ?
C64 C65 1.533(5) . ?
C65 C66 1.529(6) . ?
C65 C71 1.535(7) . ?
C66 C67 1.534(5) . ?
C67 C68 1.537(5) . ?
C67 C72 1.540(6) . ?
C69 C70 1.541(5) . ?
C70 C72 1.531(6) . ?
C70 C71 1.537(6) . ?
C1_1 C2_1 1.392(7) . ?
C1_1 C6_1 1.405(7) . ?
C1_1 C7_1 1.505(8) . ?
C2_1 C3_1 1.393(8) . ?
C3_1 C4_1 1.372(9) . ?
C4_1 C5_1 1.365(10) . ?
C5_1 C6_1 1.367(9) . ?
